data_4121981
loop_
_publ_author_name
'Kumarasamy, Elango'
'Raghunathan, Ramya'
'Jockusch, Steffen'
'Ugrinov, Angel'
'Sivaguru, J.'

_publ_section_title
;
 Tailoring atropisomeric maleimides for stereospecific [2 + 2]
 photocycloaddition-photochemical and photophysical investigations leading
 to visible-light photocatalysis.
;
_journal_issue 24
_journal_name_full 'Journal of the American Chemical Society'
_journal_page_first 8729
_journal_page_last 8737
_journal_paper_doi 10.1021/ja5034638
_journal_volume 136
_journal_year 2014
_chemical_formula_moiety '0.5(H2 O), C15 H15 N O3'
_chemical_formula_sum 'C15 H16 N O3.5'
_chemical_formula_weight 266.29
_chemical_name_systematic
;
 ?
;
_space_group_crystal_system orthorhombic
_space_group_IT_number 18
_space_group_name_Hall 'P 2 2ab'
_space_group_name_H-M_alt 'P 21 21 2'
_symmetry_space_group_name_Hall 'P 2 2ab'
_symmetry_space_group_name_H-M 'P 21 21 2'
_atom_sites_solution_hydrogens mixed
_atom_sites_solution_primary direct
_audit_creation_date 2013-11-22
_audit_creation_method
;
Olex2 1.2
(compiled 2013.11.15 svn.r2839 for OlexSys, GUI svn.r4715)
;
_cell_angle_alpha 90
_cell_angle_beta 90
_cell_angle_gamma 90
_cell_formula_units_Z 4
_cell_length_a 10.9133(2)
_cell_length_b 17.4560(4)
_cell_length_c 6.68560(10)
_cell_measurement_reflns_used 6988
_cell_measurement_temperature 100
_cell_measurement_theta_max 66.55
_cell_measurement_theta_min 4.78
_cell_volume 1273.62(4)
_computing_data_reduction 'SAINT v7.68A (Bruker, 2009)'
_computing_molecular_graphics 'Olex2 (Dolomanov et al., 2009)'
_computing_publication_material 'Olex2 (Dolomanov et al., 2009)'
_computing_structure_refinement 'ShelXL (Sheldrick, 2008)'
_computing_structure_solution 'XS (Sheldrick, 2008)'
_diffrn_ambient_temperature 100.0
_diffrn_measured_fraction_theta_full 0.976
_diffrn_measured_fraction_theta_max 1.000
_diffrn_measurement_device_type 'Bruker APEX-II CCD'
_diffrn_measurement_method '\f and \w scans'
_diffrn_radiation_monochromator graphite
_diffrn_radiation_type CuK\a
_diffrn_radiation_wavelength 1.54178
_diffrn_reflns_av_R_equivalents 0.0228
_diffrn_reflns_av_unetI/netI 0.0175
_diffrn_reflns_Laue_measured_fraction_full 0.976
_diffrn_reflns_Laue_measured_fraction_max 1.000
_diffrn_reflns_limit_h_max 12
_diffrn_reflns_limit_h_min -12
_diffrn_reflns_limit_k_max 16
_diffrn_reflns_limit_k_min -20
_diffrn_reflns_limit_l_max 7
_diffrn_reflns_limit_l_min -7
_diffrn_reflns_number 9437
_diffrn_reflns_point_group_measured_fraction_full 0.974
_diffrn_reflns_point_group_measured_fraction_max 0.999
_diffrn_reflns_theta_full 67.679
_diffrn_reflns_theta_max 66.571
_diffrn_reflns_theta_min 4.779
_diffrn_standards_number 0
_exptl_absorpt_coefficient_mu 0.815
_exptl_absorpt_correction_T_max 0.7528
_exptl_absorpt_correction_T_min 0.6698
_exptl_absorpt_correction_type multi-scan
_exptl_absorpt_process_details
;
SADABS-2008/1 (Bruker,2008) was used for absorption correction.
wR2(int) was 0.0598 before and 0.0364 after correction.
The Ratio of minimum to maximum transmission is 0.8897.
The \l/2 correction factor is 0.0015.
;
_exptl_crystal_colour 'clear colourless'
_exptl_crystal_colour_lustre clear
_exptl_crystal_colour_primary colourless
_exptl_crystal_density_diffrn 1.389
_exptl_crystal_description rod
_exptl_crystal_F_000 564
_exptl_crystal_size_max 0.244
_exptl_crystal_size_mid 0.084
_exptl_crystal_size_min 0.045
_refine_diff_density_max 0.165
_refine_diff_density_min -0.586
_refine_diff_density_rms 0.056
_refine_ls_abs_structure_details
;
 Flack x determined using 905 quotients [(I+)-(I-)]/[(I+)+(I-)]
 (Parsons and Flack (2004), Acta Cryst. A60, s61).
;
_refine_ls_abs_structure_Flack 0.08(5)
_refine_ls_extinction_method none
_refine_ls_goodness_of_fit_ref 1.107
_refine_ls_hydrogen_treatment mixed
_refine_ls_matrix_type full
_refine_ls_number_parameters 182
_refine_ls_number_reflns 2245
_refine_ls_number_restraints 0
_refine_ls_restrained_S_all 1.107
_refine_ls_R_factor_all 0.0343
_refine_ls_R_factor_gt 0.0337
_refine_ls_shift/su_max 0.000
_refine_ls_shift/su_mean 0.000
_refine_ls_structure_factor_coef Fsqd
_refine_ls_weighting_details 'w=1/[\s^2^(Fo^2^)+(0.0636P)^2^+0.3352P] where P=(Fo^2^+2Fc^2^)/3'
_refine_ls_weighting_scheme calc
_refine_ls_wR_factor_gt 0.0969
_refine_ls_wR_factor_ref 0.0975
_reflns_Friedel_coverage 0.694
_reflns_Friedel_fraction_full 0.970
_reflns_Friedel_fraction_max 0.997
_reflns_number_gt 2202
_reflns_number_total 2245
_reflns_threshold_expression 'I > 2\s(I)'
_cod_data_source_file ja5034638_si_002.cif
_cod_data_source_block 1S5R7R-3a
_cod_depositor_comments 'Adding full bibliography for 4121977--4121989.cif.'
_cod_original_formula_sum 'C15 H16 N O3.50'
_cod_database_code 4121981
_shelxl_version_number 2013-4
_shelx_space_group_comment
;
The symmetry employed for this shelxl refinement is uniquely defined
by the following loop, which should always be used as a source of
symmetry information in preference to the above space-group names.
They are only intended as comments.
;
_shelx_estimated_absorpt_t_max 0.964
_shelx_estimated_absorpt_t_min 0.826
_olex2_refinement_description
;
1. Fixed Uiso
 At 1.2 times of:
  All C(H) groups, All C(H,H) groups
 At 1.5 times of:
  All C(H,H,H) groups, All O(H,H) groups
2. Others
 Fixed Sof: H1SA(0.5) H1SB(0.5)
3.a Free rotating group:
 O1S(H1SA,H1SB)
3.b Ternary CH refined with riding coordinates:
 C7(H7), C5(H5)
3.c Secondary CH2 refined with riding coordinates:
 C8(H8A,H8B), C6(H6A,H6B)
3.d Aromatic/amide H refined with riding coordinates:
 C12(H12), C13(H13), C11(H11)
3.e Idealised Me refined as rotating group:
 C19(H19A,H19B,H19C), C16(H16A,H16B,H16C)
;

loop_
_space_group_symop_operation_xyz
'x, y, z'
'x+1/2, -y+1/2, -z'
'-x+1/2, y+1/2, -z'
'-x, -y, z'

loop_
_atom_site_label
_atom_site_type_symbol
_atom_site_fract_x
_atom_site_fract_y
_atom_site_fract_z
_atom_site_U_iso_or_equiv
_atom_site_adp_type
_atom_site_occupancy
_atom_site_site_symmetry_order
_atom_site_calc_flag
_atom_site_refinement_flags_posn
_atom_site_refinement_flags_adp
_atom_site_refinement_flags_occupancy
O1S O 0.0000 -0.5000 -0.0207(6) 0.0697(12) Uani 1 2 d S T P
H1SA H -0.0490 -0.4666 0.0334 0.105 Uiso 0.5 1 d G . P
H1SB H 0.0596 -0.5102 0.0616 0.105 Uiso 0.5 1 d G . P
O9 O -0.76843(15) -0.23155(9) -0.3694(2) 0.0205(4) Uani 1 1 d . . .
O18 O -1.04125(16) -0.10863(10) -0.5672(3) 0.0269(4) Uani 1 1 d . . .
O17 O -0.71258(15) -0.07319(9) -0.1550(3) 0.0222(4) Uani 1 1 d . . .
N3 N -0.89076(17) -0.10069(10) -0.3258(3) 0.0169(4) Uani 1 1 d . . .
C12 C -0.9886(2) -0.29343(13) 0.0104(4) 0.0227(5) Uani 1 1 d . . .
H12 H -1.0079 -0.3376 0.0873 0.027 Uiso 1 1 calc R . .
C13 C -1.0552(2) -0.22635(14) 0.0385(4) 0.0220(5) Uani 1 1 d . . .
H13 H -1.1197 -0.2253 0.1341 0.026 Uiso 1 1 calc R . .
C14 C -1.0287(2) -0.16022(13) -0.0722(3) 0.0186(5) Uani 1 1 d . . .
C15 C -0.9310(2) -0.16364(13) -0.2042(3) 0.0181(5) Uani 1 1 d . . .
C2 C -0.7691(2) -0.07538(12) -0.3104(4) 0.0183(5) Uani 1 1 d . . .
C1 C -0.7228(2) -0.05337(13) -0.5174(4) 0.0221(5) Uani 1 1 d . . .
C19 C -0.6753(2) 0.02853(15) -0.5267(4) 0.0289(6) Uani 1 1 d . . .
H19A H -0.6125 0.0359 -0.4238 0.043 Uiso 1 1 calc GR . .
H19B H -0.7432 0.0642 -0.5033 0.043 Uiso 1 1 calc GR . .
H19C H -0.6398 0.0382 -0.6589 0.043 Uiso 1 1 calc GR . .
C11 C -0.8941(2) -0.29667(13) -0.1288(4) 0.0213(5) Uani 1 1 d . . .
H11 H -0.8499 -0.3429 -0.1490 0.026 Uiso 1 1 calc R . .
C10 C -0.8655(2) -0.23154(13) -0.2376(3) 0.0180(5) Uani 1 1 d . . .
C8 C -0.7949(3) -0.23117(14) -0.5829(4) 0.0241(5) Uani 1 1 d . . .
H8A H -0.8843 -0.2375 -0.6022 0.029 Uiso 1 1 calc R . .
H8B H -0.7537 -0.2756 -0.6458 0.029 Uiso 1 1 calc R . .
C7 C -0.7538(2) -0.15816(15) -0.6894(4) 0.0241(5) Uani 1 1 d . . .
H7 H -0.7418 -0.1677 -0.8356 0.029 Uiso 1 1 calc R . .
C5 C -0.8277(2) -0.08132(14) -0.6541(4) 0.0226(5) Uani 1 1 d . . .
H5 H -0.8435 -0.0496 -0.7760 0.027 Uiso 1 1 calc R . .
C4 C -0.9357(2) -0.09582(13) -0.5238(4) 0.0205(5) Uani 1 1 d . . .
C6 C -0.6394(2) -0.11838(14) -0.5981(4) 0.0247(5) Uani 1 1 d . . .
H6A H -0.5989 -0.1486 -0.4917 0.030 Uiso 1 1 calc R . .
H6B H -0.5791 -0.1010 -0.6991 0.030 Uiso 1 1 calc R . .
C16 C -1.1055(2) -0.08918(13) -0.0487(4) 0.0230(5) Uani 1 1 d . . .
H16A H -1.1870 -0.0981 -0.1058 0.034 Uiso 1 1 calc GR . .
H16B H -1.0661 -0.0464 -0.1187 0.034 Uiso 1 1 calc GR . .
H16C H -1.1134 -0.0767 0.0936 0.034 Uiso 1 1 calc GR . .

loop_
_atom_site_aniso_label
_atom_site_aniso_U_11
_atom_site_aniso_U_22
_atom_site_aniso_U_33
_atom_site_aniso_U_23
_atom_site_aniso_U_13
_atom_site_aniso_U_12
O1S 0.077(3) 0.083(3) 0.049(2) 0.000 0.000 0.033(2)
O9 0.0219(9) 0.0241(8) 0.0155(8) -0.0001(6) -0.0010(6) 0.0038(7)
O18 0.0210(9) 0.0383(10) 0.0213(9) 0.0007(8) -0.0040(7) 0.0049(7)
O17 0.0210(8) 0.0225(8) 0.0230(9) -0.0010(7) -0.0009(7) -0.0011(6)
N3 0.0171(9) 0.0184(9) 0.0153(9) 0.0014(7) 0.0012(8) 0.0018(7)
C12 0.0256(12) 0.0196(10) 0.0229(11) 0.0029(9) -0.0041(10) -0.0065(9)
C13 0.0192(11) 0.0270(11) 0.0197(12) 0.0015(10) -0.0009(9) -0.0059(9)
C14 0.0181(11) 0.0220(11) 0.0157(11) -0.0019(9) -0.0019(9) -0.0024(9)
C15 0.0206(11) 0.0185(10) 0.0151(11) 0.0005(8) -0.0039(9) -0.0024(8)
C2 0.0175(11) 0.0156(10) 0.0219(12) 0.0002(9) 0.0011(10) 0.0040(8)
C1 0.0199(11) 0.0234(12) 0.0231(13) 0.0056(9) 0.0054(10) 0.0038(9)
C19 0.0251(13) 0.0252(12) 0.0365(15) 0.0100(11) 0.0094(11) 0.0019(10)
C11 0.0249(11) 0.0180(10) 0.0210(12) -0.0013(9) -0.0058(10) 0.0002(9)
C10 0.0177(11) 0.0218(11) 0.0144(10) -0.0022(9) -0.0035(9) -0.0004(9)
C8 0.0295(12) 0.0274(11) 0.0153(12) -0.0039(10) -0.0006(10) 0.0061(11)
C7 0.0252(12) 0.0311(13) 0.0161(12) 0.0007(10) 0.0047(10) 0.0086(10)
C5 0.0231(12) 0.0269(12) 0.0180(12) 0.0058(10) 0.0032(10) 0.0075(9)
C4 0.0234(12) 0.0204(10) 0.0179(11) 0.0018(9) -0.0005(9) 0.0063(9)
C6 0.0237(12) 0.0288(12) 0.0217(12) 0.0044(10) 0.0067(10) 0.0057(10)
C16 0.0210(11) 0.0264(12) 0.0216(12) 0.0006(9) 0.0037(10) 0.0028(9)

loop_
_atom_type_symbol
_atom_type_description
_atom_type_scat_dispersion_real
_atom_type_scat_dispersion_imag
_atom_type_scat_source
C C 0.0181 0.0091 'International Tables Vol C Tables 4.2.6.8 and 6.1.1.4'
H H 0.0000 0.0000 'International Tables Vol C Tables 4.2.6.8 and 6.1.1.4'
N N 0.0311 0.0180 'International Tables Vol C Tables 4.2.6.8 and 6.1.1.4'
O O 0.0492 0.0322 'International Tables Vol C Tables 4.2.6.8 and 6.1.1.4'

loop_
_geom_angle_atom_site_label_1
_geom_angle_atom_site_label_2
_geom_angle_atom_site_label_3
_geom_angle
H1SA O1S H1SB 109.5
C10 O9 C8 118.32(19)
C2 N3 C15 119.27(19)
C2 N3 C4 112.21(19)
C4 N3 C15 118.03(19)
C13 C12 H12 119.6
C11 C12 H12 119.6
C11 C12 C13 120.8(2)
C12 C13 H13 119.5
C12 C13 C14 120.9(2)
C14 C13 H13 119.5
C13 C14 C16 120.6(2)
C15 C14 C13 117.4(2)
C15 C14 C16 122.0(2)
C14 C15 N3 124.3(2)
C14 C15 C10 122.0(2)
C10 C15 N3 113.6(2)
O17 C2 N3 123.8(2)
O17 C2 C1 127.2(2)
N3 C2 C1 109.07(19)
C2 C1 C5 102.23(18)
C2 C1 C6 109.02(18)
C19 C1 C2 112.8(2)
C19 C1 C5 121.7(2)
C19 C1 C6 118.3(2)
C5 C1 C6 89.91(18)
C1 C19 H19A 109.5
C1 C19 H19B 109.5
C1 C19 H19C 109.5
H19A C19 H19B 109.5
H19A C19 H19C 109.5
H19B C19 H19C 109.5
C12 C11 H11 120.5
C10 C11 C12 119.1(2)
C10 C11 H11 120.5
O9 C10 C15 119.6(2)
O9 C10 C11 120.6(2)
C11 C10 C15 119.6(2)
O9 C8 H8A 108.8
O9 C8 H8B 108.8
O9 C8 C7 113.7(2)
H8A C8 H8B 107.7
C7 C8 H8A 108.8
C7 C8 H8B 108.8
C8 C7 H7 110.7
C8 C7 C5 119.19(19)
C8 C7 C6 115.2(2)
C5 C7 H7 110.7
C6 C7 H7 110.7
C6 C7 C5 88.42(18)
C1 C5 C7 88.73(18)
C1 C5 H5 115.8
C7 C5 H5 115.8
C4 C5 C1 107.2(2)
C4 C5 C7 110.3(2)
C4 C5 H5 115.8
O18 C4 N3 122.9(2)
O18 C4 C5 130.3(2)
N3 C4 C5 106.46(19)
C1 C6 C7 89.54(18)
C1 C6 H6A 113.7
C1 C6 H6B 113.7
C7 C6 H6A 113.7
C7 C6 H6B 113.7
H6A C6 H6B 111.0
C14 C16 H16A 109.5
C14 C16 H16B 109.5
C14 C16 H16C 109.5
H16A C16 H16B 109.5
H16A C16 H16C 109.5
H16B C16 H16C 109.5

loop_
_geom_bond_atom_site_label_1
_geom_bond_atom_site_label_2
_geom_bond_distance
O1S H1SA 0.8701
O1S H1SB 0.8701
O9 C10 1.378(3)
O9 C8 1.456(3)
O18 C4 1.209(3)
O17 C2 1.209(3)
N3 C15 1.436(3)
N3 C2 1.404(3)
N3 C4 1.414(3)
C12 H12 0.9500
C12 C13 1.391(4)
C12 C11 1.390(4)
C13 H13 0.9500
C13 C14 1.401(3)
C14 C15 1.386(3)
C14 C16 1.505(3)
C15 C10 1.402(3)
C2 C1 1.522(3)
C1 C19 1.522(3)
C1 C5 1.544(4)
C1 C6 1.551(3)
C19 H19A 0.9800
C19 H19B 0.9800
C19 H19C 0.9800
C11 H11 0.9500
C11 C10 1.386(3)
C8 H8A 0.9900
C8 H8B 0.9900
C8 C7 1.527(3)
C7 H7 1.0000
C7 C5 1.583(3)
C7 C6 1.554(4)
C5 H5 1.0000
C5 C4 1.487(3)
C6 H6A 0.9900
C6 H6B 0.9900
C16 H16A 0.9800
C16 H16B 0.9800
C16 H16C 0.9800

loop_
_geom_torsion_atom_site_label_1
_geom_torsion_atom_site_label_2
_geom_torsion_atom_site_label_3
_geom_torsion_atom_site_label_4
_geom_torsion
O9 C8 C7 C5 -72.7(3)
O9 C8 C7 C6 30.5(3)
O17 C2 C1 C19 -56.8(3)
O17 C2 C1 C5 170.8(2)
O17 C2 C1 C6 76.6(3)
N3 C15 C10 O9 3.3(3)
N3 C15 C10 C11 179.41(19)
N3 C2 C1 C19 124.1(2)
N3 C2 C1 C5 -8.3(2)
N3 C2 C1 C6 -102.5(2)
C12 C13 C14 C15 -2.4(3)
C12 C13 C14 C16 176.7(2)
C12 C11 C10 O9 176.7(2)
C12 C11 C10 C15 0.7(3)
C13 C12 C11 C10 1.1(3)
C13 C14 C15 N3 -178.9(2)
C13 C14 C15 C10 4.2(3)
C14 C15 C10 O9 -179.47(19)
C14 C15 C10 C11 -3.4(3)
C15 N3 C2 O17 -37.1(3)
C15 N3 C2 C1 142.0(2)
C15 N3 C4 O18 41.7(3)
C15 N3 C4 C5 -132.4(2)
C2 N3 C15 C14 123.0(2)
C2 N3 C15 C10 -59.9(3)
C2 N3 C4 O18 -173.6(2)
C2 N3 C4 C5 12.2(2)
C2 C1 C5 C7 -95.62(18)
C2 C1 C5 C4 15.3(2)
C2 C1 C6 C7 88.8(2)
C1 C5 C4 O18 169.3(2)
C1 C5 C4 N3 -17.1(2)
C19 C1 C5 C7 137.6(2)
C19 C1 C5 C4 -111.5(2)
C19 C1 C6 C7 -140.6(2)
C11 C12 C13 C14 -0.2(4)
C10 O9 C8 C7 114.4(2)
C8 O9 C10 C15 -76.1(3)
C8 O9 C10 C11 107.8(2)
C8 C7 C5 C1 104.4(2)
C8 C7 C5 C4 -3.5(3)
C8 C7 C6 C1 -108.0(2)
C7 C5 C4 O18 -95.5(3)
C7 C5 C4 N3 78.0(2)
C5 C1 C6 C7 -14.11(18)
C5 C7 C6 C1 13.76(18)
C4 N3 C15 C14 -94.9(3)
C4 N3 C15 C10 82.2(2)
C4 N3 C2 O17 178.7(2)
C4 N3 C2 C1 -2.2(2)
C6 C1 C5 C7 13.85(18)
C6 C1 C5 C4 124.74(19)
C6 C7 C5 C1 -13.83(17)
C6 C7 C5 C4 -121.7(2)
C16 C14 C15 N3 2.0(3)
C16 C14 C15 C10 -174.9(2)
